data_7248177
loop_
_publ_author_name
'Yan, Qiao-Wei'
'Wu, Ling-Wei'
'Liu, Zhen-Wu'
'Chen, Feng'
'Ling, Chen'
'Liu, Hai-Yang'
'Xiao, Xin-Yan'
'Si, Li-Ping'

_publ_section_title
;
 First application of antimony(iii) corrole for electrocatalytic hydrogen
 evolution
;
_journal_issue 8
_journal_name_full 'Green Chemistry'
_journal_page_first 4574
_journal_page_last 4581
_journal_paper_doi 10.1039/D3GC04884E
_journal_volume 26
_journal_year 2024
_chemical_formula_moiety 'C37 H12 F10 N5 O2 Sb'
_chemical_formula_sum 'C37 H12 F10 N5 O2 Sb'
_chemical_formula_weight 870.27
_space_group_crystal_system monoclinic
_space_group_IT_number 14
_space_group_name_Hall '-P 2yn'
_space_group_name_H-M_alt 'P 1 21/n 1'
_atom_sites_solution_hydrogens geom
_atom_sites_solution_primary dual
_audit_creation_date 2023-09-18
_audit_creation_method
;
Olex2 1.5
(compiled 2023.08.24 svn.re1ec1418 for OlexSys, GUI svn.r6817)
;
_audit_update_record
;
2023-11-04 deposited with the CCDC.	2024-02-15 downloaded from the CCDC.
;
_cell_angle_alpha 90
_cell_angle_beta 102.7170(10)
_cell_angle_gamma 90
_cell_formula_units_Z 4
_cell_length_a 14.0880(4)
_cell_length_b 7.8247(2)
_cell_length_c 30.2785(9)
_cell_measurement_reflns_used 9903
_cell_measurement_temperature 100
_cell_measurement_theta_max 26.456
_cell_measurement_theta_min 2.264
_cell_volume 3255.85(16)
_computing_cell_refinement 'SAINT V8.40A (Bruker, 2019)'
_computing_data_reduction 'SAINT V8.40A (Bruker, 2019)'
_computing_molecular_graphics 'Olex2 1.5 (Dolomanov et al., 2009)'
_computing_publication_material 'Olex2 1.5 (Dolomanov et al., 2009)'
_computing_structure_refinement 'SHELXL 2019/2 (Sheldrick, 2015)'
_computing_structure_solution 'SHELXT  (Sheldrick, 2015)'
_diffrn_ambient_temperature 100
_diffrn_measured_fraction_theta_full 0.982
_diffrn_measured_fraction_theta_max 0.982
_diffrn_measurement_device_type 'D8 VENTURE'
_diffrn_measurement_method '\f and \w scans'
_diffrn_radiation_type MoK\a
_diffrn_radiation_wavelength 0.71073
_diffrn_reflns_av_R_equivalents 0.0561
_diffrn_reflns_av_unetI/netI 0.0462
_diffrn_reflns_Laue_measured_fraction_full 0.982
_diffrn_reflns_Laue_measured_fraction_max 0.982
_diffrn_reflns_limit_h_max 12
_diffrn_reflns_limit_h_min -17
_diffrn_reflns_limit_k_max 9
_diffrn_reflns_limit_k_min -8
_diffrn_reflns_limit_l_max 37
_diffrn_reflns_limit_l_min -37
_diffrn_reflns_number 24091
_diffrn_reflns_point_group_measured_fraction_full 0.982
_diffrn_reflns_point_group_measured_fraction_max 0.982
_diffrn_reflns_theta_full 25.242
_diffrn_reflns_theta_max 26.395
_diffrn_reflns_theta_min 2.264
_diffrn_source_current 1.4
_diffrn_source_power 0.07
_diffrn_source_voltage 50.0
_diffrn_standards_number 0
_exptl_absorpt_coefficient_mu 0.950
_exptl_absorpt_correction_T_max 0.0195
_exptl_absorpt_correction_T_min 0.0052
_exptl_absorpt_correction_type multi-scan
_exptl_absorpt_process_details
;
SADABS-2016/2 (Bruker,2016/2) was used for absorption correction.
wR2(int) was 0.1053 before and 0.0635 after correction.
The Ratio of minimum to maximum transmission is 0.2667.
The \l/2 correction factor is Not present.
;
_exptl_crystal_colour violet
_exptl_crystal_colour_primary violet
_exptl_crystal_density_diffrn 1.775
_exptl_crystal_description block
_exptl_crystal_F_000 1704
_exptl_crystal_size_max 0.09
_exptl_crystal_size_mid 0.05
_exptl_crystal_size_min 0.04
_refine_diff_density_max 5.231
_refine_diff_density_min -0.871
_refine_diff_density_rms 0.171
_refine_ls_extinction_method none
_refine_ls_goodness_of_fit_ref 0.999
_refine_ls_hydrogen_treatment constr
_refine_ls_matrix_type full
_refine_ls_number_parameters 496
_refine_ls_number_reflns 6552
_refine_ls_number_restraints 0
_refine_ls_restrained_S_all 0.999
_refine_ls_R_factor_all 0.1050
_refine_ls_R_factor_gt 0.0875
_refine_ls_shift/su_max 0.001
_refine_ls_shift/su_mean 0.000
_refine_ls_structure_factor_coef Fsqd
_refine_ls_weighting_details 'w=1/[\s^2^(Fo^2^)+(0.1595P)^2^+15.4739P] where P=(Fo^2^+2Fc^2^)/3'
_refine_ls_weighting_scheme calc
_refine_ls_wR_factor_gt 0.2398
_refine_ls_wR_factor_ref 0.2634
_reflns_Friedel_coverage 0.000
_reflns_number_gt 5102
_reflns_number_total 6552
_reflns_threshold_expression 'I > 2\s(I)'
_cod_data_source_file d3gc04884e2.cif
_cod_data_source_block 918sb_0m
_cod_depositor_comments 'Adding full bibliography for 7248177--7248178.cif.'
_cod_database_code 7248177
_shelx_shelxl_version_number 2019/2
_shelx_space_group_comment
;
The symmetry employed for this shelxl refinement is uniquely defined
by the following loop, which should always be used as a source of
symmetry information in preference to the above space-group names.
They are only intended as comments.
;
_shelx_estimated_absorpt_t_max 0.963
_shelx_estimated_absorpt_t_min 0.919
_olex2_refinement_description
;
1. Fixed Uiso
 At 1.2 times of:
  All C(H) groups
2.a Aromatic/amide H refined with riding coordinates:
 C10(H10), C9(H9), C14(H14), C20(H20), C31(H31), C16(H16), C32(H32), C36(H36),
 C35(H35), C21(H21), C18(H18), C17(H17)
;
_olex2_submission_special_instructions 'No special instructions were received'

loop_
_space_group_symop_operation_xyz
'x, y, z'
'-x+1/2, y+1/2, -z+1/2'
'-x, -y, -z'
'x-1/2, -y-1/2, z-1/2'

loop_
_atom_site_label
_atom_site_type_symbol
_atom_site_fract_x
_atom_site_fract_y
_atom_site_fract_z
_atom_site_U_iso_or_equiv
_atom_site_adp_type
_atom_site_occupancy
_atom_site_site_symmetry_order
_atom_site_calc_flag
_atom_site_refinement_flags_posn
_atom_site_refinement_flags_adp
_atom_site_refinement_flags_occupancy
_atom_site_disorder_assembly
_atom_site_disorder_group
Sb1 Sb 0.45521(4) 0.52996(7) 0.39763(2) 0.0553(2) Uani 1 1 d . . . . .
F6 F 0.1847(4) 0.9171(6) 0.43875(16) 0.0621(11) Uani 1 1 d . . . . .
F8 F -0.1267(4) 0.8000(7) 0.46159(17) 0.0678(12) Uani 1 1 d . . . . .
F9 F -0.0989(4) 0.4601(7) 0.45006(17) 0.0666(13) Uani 1 1 d . . . . .
F7 F 0.0155(4) 1.0267(6) 0.45551(18) 0.0653(13) Uani 1 1 d . . . . .
F10 F 0.0700(4) 0.3489(6) 0.43290(17) 0.0664(12) Uani 1 1 d . . . . .
F3 F 0.9805(4) -0.0074(8) 0.3441(2) 0.0794(15) Uani 1 1 d . . . . .
F5 F 0.6793(4) -0.1092(7) 0.3791(2) 0.0749(14) Uani 1 1 d . . . . .
F4 F 0.8461(4) -0.2280(8) 0.3603(2) 0.0824(15) Uani 1 1 d . . . . .
N4 N 0.3091(5) 0.5385(8) 0.3592(2) 0.0500(14) Uani 1 1 d . . . . .
F1 F 0.7804(4) 0.4540(8) 0.3585(2) 0.0818(16) Uani 1 1 d . . . . .
O1 O 0.0399(4) 0.3794(9) 0.1634(2) 0.0686(16) Uani 1 1 d . . . . .
O2 O 0.0692(6) 0.4559(9) 0.0995(2) 0.0773(19) Uani 1 1 d . . . . .
N2 N 0.3783(5) 0.4287(9) 0.4445(2) 0.0575(16) Uani 1 1 d . . . . .
F2 F 0.9476(4) 0.3324(9) 0.3412(2) 0.0897(18) Uani 1 1 d . . . . .
N5 N 0.0907(6) 0.4484(9) 0.1408(2) 0.0594(17) Uani 1 1 d . . . . .
N3 N 0.4784(5) 0.3987(9) 0.3395(2) 0.0554(15) Uani 1 1 d . . . . .
N1 N 0.5291(5) 0.3058(9) 0.4271(2) 0.0605(17) Uani 1 1 d . . . . .
C8 C 0.2313(6) 0.5901(10) 0.3775(2) 0.0500(16) Uani 1 1 d . . . . .
C11 C 0.2827(6) 0.5631(10) 0.3132(2) 0.0493(16) Uani 1 1 d . . . . .
C12 C 0.3417(6) 0.5243(9) 0.2822(3) 0.0481(16) Uani 1 1 d . . . . .
C13 C 0.3045(6) 0.5617(10) 0.2333(3) 0.0507(16) Uani 1 1 d . . . . .
C10 C 0.1864(5) 0.6328(10) 0.3022(2) 0.0489(16) Uani 1 1 d . . . . .
H10 H 0.150609 0.662443 0.272783 0.059 Uiso 1 1 calc R U . . .
C9 C 0.1557(6) 0.6486(10) 0.3416(3) 0.0517(16) Uani 1 1 d . . . . .
H9 H 0.094339 0.691479 0.344530 0.062 Uiso 1 1 calc R U . . .
C19 C 0.4333(5) 0.4422(10) 0.2955(3) 0.0533(17) Uani 1 1 d . . . . .
C14 C 0.2159(6) 0.4948(10) 0.2102(3) 0.0514(17) Uani 1 1 d . . . . .
H14 H 0.177465 0.428105 0.225879 0.062 Uiso 1 1 calc R U . . .
C7 C 0.2244(6) 0.5688(10) 0.4229(2) 0.0527(17) Uani 1 1 d . . . . .
C37 C 0.2955(7) 0.4790(10) 0.4550(3) 0.0568(19) Uani 1 1 d . . . . .
C15 C 0.1837(6) 0.5263(10) 0.1639(3) 0.0561(19) Uani 1 1 d . . . . .
C1 C 0.1343(6) 0.6284(11) 0.4356(2) 0.0570(19) Uani 1 1 d . . . . .
C33 C 0.5156(7) 0.2602(10) 0.4689(3) 0.060(2) Uani 1 1 d . . . . .
C20 C 0.4925(6) 0.3829(12) 0.2660(3) 0.0599(19) Uani 1 1 d . . . . .
H20 H 0.478983 0.392770 0.233978 0.072 Uiso 1 1 calc R U . . .
C34 C 0.4290(6) 0.3250(11) 0.4790(3) 0.060(2) Uani 1 1 d . . . . .
C31 C 0.6515(6) 0.1372(12) 0.4598(3) 0.062(2) Uani 1 1 d . . . . .
H31 H 0.710507 0.074064 0.464783 0.075 Uiso 1 1 calc R U . . .
C2 C 0.1168(6) 0.8012(10) 0.4420(3) 0.0545(18) Uani 1 1 d . . . . .
C16 C 0.2370(7) 0.6218(11) 0.1400(3) 0.061(2) Uani 1 1 d . . . . .
H16 H 0.213959 0.641430 0.108477 0.073 Uiso 1 1 calc R U . . .
C6 C 0.0587(7) 0.5176(10) 0.4391(3) 0.0575(19) Uani 1 1 d . . . . .
C5 C -0.0275(6) 0.5730(11) 0.4481(3) 0.0553(18) Uani 1 1 d . . . . .
C3 C 0.0312(7) 0.8580(11) 0.4510(2) 0.0580(19) Uani 1 1 d . . . . .
C4 C -0.0420(7) 0.7427(11) 0.4544(2) 0.0581(19) Uani 1 1 d . . . . .
C32 C 0.5933(6) 0.1531(11) 0.4895(3) 0.062(2) Uani 1 1 d . . . . .
H32 H 0.602806 0.101983 0.518574 0.074 Uiso 1 1 calc R U . . .
C36 C 0.2925(7) 0.4073(12) 0.4989(3) 0.061(2) Uani 1 1 d . . . . .
H36 H 0.243002 0.424340 0.515347 0.073 Uiso 1 1 calc R U . . .
C22 C 0.5657(6) 0.3170(12) 0.3385(3) 0.062(2) Uani 1 1 d . . . . .
C30 C 0.6091(6) 0.2323(11) 0.4192(3) 0.062(2) Uani 1 1 d . . . . .
C35 C 0.3743(7) 0.3109(11) 0.5120(3) 0.062(2) Uani 1 1 d . . . . .
H35 H 0.391271 0.245281 0.539044 0.074 Uiso 1 1 calc R U . . .
C23 C 0.6309(6) 0.2445(12) 0.3770(3) 0.062(2) Uani 1 1 d . . . . .
C21 C 0.5731(6) 0.3086(12) 0.2932(3) 0.065(2) Uani 1 1 d . . . . .
H21 H 0.625730 0.259162 0.282819 0.077 Uiso 1 1 calc R U . . .
C24 C 0.7235(6) 0.1749(12) 0.3696(3) 0.0595(19) Uani 1 1 d . . . . .
C18 C 0.3573(6) 0.6605(10) 0.2090(3) 0.0539(17) Uani 1 1 d . . . . .
H18 H 0.417057 0.710389 0.224223 0.065 Uiso 1 1 calc R U . . .
C17 C 0.3237(7) 0.6877(11) 0.1624(3) 0.062(2) Uani 1 1 d . . . . .
H17 H 0.361896 0.752835 0.146334 0.075 Uiso 1 1 calc R U . . .
C29 C 0.7434(7) 0.0034(13) 0.3699(3) 0.066(2) Uani 1 1 d . . . . .
C27 C 0.8974(7) 0.0508(14) 0.3511(3) 0.069(2) Uani 1 1 d . . . . .
C28 C 0.8308(7) -0.0575(13) 0.3602(4) 0.071(2) Uani 1 1 d . . . . .
C25 C 0.7948(6) 0.2832(13) 0.3602(3) 0.066(2) Uani 1 1 d . . . . .
C26 C 0.8808(6) 0.2224(14) 0.3505(3) 0.070(2) Uani 1 1 d . . . . .

loop_
_atom_site_aniso_label
_atom_site_aniso_U_11
_atom_site_aniso_U_22
_atom_site_aniso_U_33
_atom_site_aniso_U_23
_atom_site_aniso_U_13
_atom_site_aniso_U_12
Sb1 0.0586(4) 0.0487(4) 0.0515(4) 0.0057(2) -0.0032(2) -0.0074(2)
F6 0.076(3) 0.050(3) 0.060(3) 0.000(2) 0.014(2) -0.011(2)
F8 0.078(3) 0.067(3) 0.062(3) 0.002(2) 0.024(2) -0.002(2)
F9 0.076(3) 0.064(3) 0.061(3) 0.002(2) 0.017(2) -0.017(2)
F7 0.088(4) 0.048(3) 0.063(3) -0.005(2) 0.025(3) -0.004(2)
F10 0.087(3) 0.050(3) 0.063(3) 0.000(2) 0.020(2) -0.008(2)
F3 0.060(3) 0.090(4) 0.085(4) 0.004(3) 0.009(3) 0.004(3)
F5 0.067(3) 0.064(3) 0.093(4) 0.004(3) 0.016(3) -0.004(2)
F4 0.082(4) 0.070(4) 0.093(4) -0.005(3) 0.016(3) 0.006(3)
N4 0.056(4) 0.048(4) 0.043(3) 0.002(2) 0.001(3) -0.005(3)
F1 0.067(3) 0.067(4) 0.107(5) 0.011(3) 0.010(3) -0.003(3)
O1 0.061(3) 0.077(4) 0.060(3) -0.011(3) -0.003(3) 0.000(3)
O2 0.116(5) 0.057(4) 0.047(3) 0.000(2) -0.009(3) 0.009(3)
N2 0.067(4) 0.054(4) 0.046(3) 0.002(3) 0.002(3) -0.006(3)
F2 0.061(3) 0.090(4) 0.118(5) 0.023(4) 0.019(3) -0.006(3)
N5 0.071(4) 0.054(4) 0.045(3) -0.009(3) -0.004(3) 0.017(3)
N3 0.050(3) 0.058(4) 0.055(3) 0.005(3) 0.002(3) -0.001(3)
N1 0.057(4) 0.056(4) 0.062(4) 0.007(3) -0.002(3) -0.009(3)
C8 0.060(4) 0.043(4) 0.043(3) -0.001(3) 0.003(3) 0.000(3)
C11 0.053(4) 0.045(4) 0.046(4) -0.002(3) 0.003(3) -0.006(3)
C12 0.053(4) 0.039(4) 0.048(4) 0.001(3) 0.003(3) -0.004(3)
C13 0.054(4) 0.042(4) 0.054(4) -0.001(3) 0.007(3) 0.007(3)
C10 0.053(4) 0.048(4) 0.043(3) 0.002(3) 0.005(3) 0.000(3)
C9 0.060(4) 0.043(4) 0.052(4) -0.003(3) 0.009(3) -0.002(3)
C19 0.046(4) 0.049(4) 0.063(5) 0.004(3) 0.009(3) -0.004(3)
C14 0.051(4) 0.050(4) 0.051(4) -0.001(3) 0.006(3) 0.008(3)
C7 0.064(4) 0.045(4) 0.045(4) 0.002(3) 0.004(3) -0.003(3)
C37 0.074(5) 0.048(4) 0.043(4) 0.001(3) 0.000(4) -0.003(4)
C15 0.066(5) 0.047(4) 0.053(4) -0.001(3) 0.009(4) 0.013(3)
C1 0.073(5) 0.056(5) 0.038(3) 0.000(3) 0.005(3) -0.006(4)
C33 0.072(5) 0.046(4) 0.053(4) 0.000(3) -0.004(4) -0.014(4)
C20 0.052(4) 0.064(5) 0.064(5) 0.008(4) 0.012(4) 0.000(4)
C34 0.071(5) 0.045(4) 0.055(4) 0.002(3) -0.008(4) -0.005(4)
C31 0.060(5) 0.056(5) 0.064(5) 0.010(4) -0.003(4) 0.000(4)
C2 0.072(5) 0.046(4) 0.046(4) 0.000(3) 0.013(3) -0.010(4)
C16 0.076(5) 0.055(5) 0.051(4) 0.005(4) 0.012(4) 0.021(4)
C6 0.083(6) 0.048(4) 0.039(4) 0.003(3) 0.008(4) -0.008(4)
C5 0.063(5) 0.057(5) 0.046(4) 0.003(3) 0.012(3) -0.009(4)
C3 0.081(5) 0.052(5) 0.042(4) 0.001(3) 0.014(3) -0.006(4)
C4 0.074(5) 0.061(5) 0.038(3) -0.001(3) 0.010(3) -0.002(4)
C32 0.061(5) 0.058(5) 0.060(5) 0.013(4) -0.001(4) -0.004(4)
C36 0.078(5) 0.054(5) 0.046(4) -0.002(3) 0.001(4) -0.014(4)
C22 0.045(4) 0.071(6) 0.068(5) 0.017(4) 0.007(3) -0.002(4)
C30 0.061(5) 0.054(5) 0.066(5) 0.011(4) 0.004(4) -0.006(4)
C35 0.078(5) 0.052(5) 0.046(4) 0.006(3) -0.005(4) -0.012(4)
C23 0.049(4) 0.065(5) 0.070(5) 0.008(4) 0.007(4) -0.001(4)
C21 0.052(4) 0.068(5) 0.076(5) 0.016(4) 0.020(4) 0.007(4)
C24 0.056(4) 0.058(5) 0.062(5) 0.004(4) 0.006(4) -0.003(4)
C18 0.053(4) 0.051(4) 0.059(4) 0.003(3) 0.014(3) 0.005(3)
C17 0.074(5) 0.056(5) 0.064(5) 0.011(4) 0.032(4) 0.018(4)
C29 0.061(5) 0.067(6) 0.066(5) 0.009(4) 0.008(4) -0.002(4)
C27 0.064(5) 0.090(7) 0.053(5) 0.004(4) 0.011(4) 0.007(5)
C28 0.067(5) 0.062(6) 0.074(6) -0.006(4) -0.008(4) 0.005(4)
C25 0.060(5) 0.063(5) 0.073(5) 0.001(4) 0.012(4) -0.007(4)
C26 0.051(4) 0.076(6) 0.076(6) 0.015(5) 0.002(4) -0.010(4)

loop_
_atom_type_symbol
_atom_type_description
_atom_type_scat_dispersion_real
_atom_type_scat_dispersion_imag
_atom_type_scat_source
C C 0.0033 0.0016 'International Tables Vol C Tables 4.2.6.8 and 6.1.1.4'
H H 0.0000 0.0000 'International Tables Vol C Tables 4.2.6.8 and 6.1.1.4'
F F 0.0171 0.0103 'International Tables Vol C Tables 4.2.6.8 and 6.1.1.4'
N N 0.0061 0.0033 'International Tables Vol C Tables 4.2.6.8 and 6.1.1.4'
O O 0.0106 0.0060 'International Tables Vol C Tables 4.2.6.8 and 6.1.1.4'
Sb Sb -0.5866 1.5461 'International Tables Vol C Tables 4.2.6.8 and 6.1.1.4'

loop_
_geom_angle_atom_site_label_1
_geom_angle_atom_site_label_2
_geom_angle_atom_site_label_3
_geom_angle
_geom_angle_site_symmetry_1
_geom_angle_site_symmetry_3
_geom_angle_publ_flag
N4 Sb1 N1 125.3(2) . . ?
N2 Sb1 N4 78.6(3) . . ?
N2 Sb1 N3 124.6(3) . . ?
N2 Sb1 N1 71.8(3) . . ?
N3 Sb1 N4 82.4(2) . . ?
N3 Sb1 N1 78.4(3) . . ?
C8 N4 Sb1 122.8(5) . . ?
C11 N4 Sb1 124.9(5) . . ?
C11 N4 C8 107.5(6) . . ?
C37 N2 Sb1 130.8(6) . . ?
C37 N2 C34 108.9(7) . . ?
C34 N2 Sb1 117.8(6) . . ?
O1 N5 O2 123.4(8) . . ?
O1 N5 C15 119.2(7) . . ?
O2 N5 C15 117.4(8) . . ?
C19 N3 Sb1 123.8(6) . . ?
C19 N3 C22 108.2(7) . . ?
C22 N3 Sb1 122.5(5) . . ?
C33 N1 Sb1 116.6(6) . . ?
C30 N1 Sb1 129.3(6) . . ?
C30 N1 C33 110.4(7) . . ?
N4 C8 C9 108.2(6) . . ?
N4 C8 C7 125.6(7) . . ?
C7 C8 C9 125.8(7) . . ?
N4 C11 C12 125.1(7) . . ?
N4 C11 C10 108.7(7) . . ?
C12 C11 C10 126.2(7) . . ?
C11 C12 C13 119.2(7) . . ?
C11 C12 C19 122.6(7) . . ?
C19 C12 C13 118.1(7) . . ?
C14 C13 C12 120.4(7) . . ?
C18 C13 C12 121.5(7) . . ?
C18 C13 C14 118.0(7) . . ?
C11 C10 H10 126.3 . . ?
C9 C10 C11 107.3(7) . . ?
C9 C10 H10 126.3 . . ?
C8 C9 H9 125.9 . . ?
C10 C9 C8 108.2(7) . . ?
C10 C9 H9 125.9 . . ?
N3 C19 C12 125.5(7) . . ?
N3 C19 C20 108.2(7) . . ?
C12 C19 C20 126.2(8) . . ?
C13 C14 H14 120.2 . . ?
C13 C14 C15 119.6(8) . . ?
C15 C14 H14 120.2 . . ?
C8 C7 C37 122.5(8) . . ?
C8 C7 C1 117.6(7) . . ?
C37 C7 C1 119.6(7) . . ?
N2 C37 C7 120.2(7) . . ?
N2 C37 C36 108.0(8) . . ?
C7 C37 C36 131.3(9) . . ?
C14 C15 N5 117.4(8) . . ?
C16 C15 N5 120.5(8) . . ?
C16 C15 C14 122.0(8) . . ?
C2 C1 C7 121.9(8) . . ?
C6 C1 C7 122.5(8) . . ?
C6 C1 C2 115.5(8) . . ?
N1 C33 C34 114.0(8) . . ?
N1 C33 C32 108.1(8) . . ?
C32 C33 C34 137.9(8) . . ?
C19 C20 H20 126.8 . . ?
C21 C20 C19 106.4(8) . . ?
C21 C20 H20 126.8 . . ?
N2 C34 C33 111.9(8) . . ?
N2 C34 C35 108.2(8) . . ?
C35 C34 C33 139.8(8) . . ?
C32 C31 H31 125.6 . . ?
C32 C31 C30 108.7(8) . . ?
C30 C31 H31 125.6 . . ?
F6 C2 C1 119.8(8) . . ?
F6 C2 C3 118.1(7) . . ?
C3 C2 C1 122.2(8) . . ?
C15 C16 H16 120.7 . . ?
C17 C16 C15 118.5(8) . . ?
C17 C16 H16 120.7 . . ?
F10 C6 C1 118.9(8) . . ?
F10 C6 C5 118.3(8) . . ?
C5 C6 C1 122.9(8) . . ?
F9 C5 C6 120.2(8) . . ?
F9 C5 C4 119.6(8) . . ?
C4 C5 C6 120.2(8) . . ?
F7 C3 C2 120.6(7) . . ?
F7 C3 C4 119.1(8) . . ?
C2 C3 C4 120.3(8) . . ?
F8 C4 C5 121.1(8) . . ?
F8 C4 C3 119.9(8) . . ?
C5 C4 C3 118.9(8) . . ?
C33 C32 H32 126.6 . . ?
C31 C32 C33 106.8(8) . . ?
C31 C32 H32 126.6 . . ?
C37 C36 H36 126.7 . . ?
C35 C36 C37 106.7(8) . . ?
C35 C36 H36 126.7 . . ?
N3 C22 C23 125.1(8) . . ?
N3 C22 C21 107.4(7) . . ?
C21 C22 C23 127.3(8) . . ?
N1 C30 C31 106.0(8) . . ?
N1 C30 C23 120.3(8) . . ?
C23 C30 C31 133.4(9) . . ?
C34 C35 H35 125.9 . . ?
C36 C35 C34 108.2(7) . . ?
C36 C35 H35 125.9 . . ?
C22 C23 C24 116.9(8) . . ?
C30 C23 C22 123.2(8) . . ?
C30 C23 C24 119.9(8) . . ?
C20 C21 C22 109.7(8) . . ?
C20 C21 H21 125.1 . . ?
C22 C21 H21 125.1 . . ?
C29 C24 C23 123.2(8) . . ?
C29 C24 C25 116.2(9) . . ?
C25 C24 C23 120.6(8) . . ?
C13 C18 H18 119.5 . . ?
C13 C18 C17 121.0(8) . . ?
C17 C18 H18 119.5 . . ?
C16 C17 C18 120.8(8) . . ?
C16 C17 H17 119.6 . . ?
C18 C17 H17 119.6 . . ?
F5 C29 C24 120.0(9) . . ?
F5 C29 C28 118.9(9) . . ?
C24 C29 C28 121.1(9) . . ?
F3 C27 C28 120.2(10) . . ?
F3 C27 C26 119.7(9) . . ?
C28 C27 C26 120.1(10) . . ?
F4 C28 C29 118.6(9) . . ?
C27 C28 F4 120.5(10) . . ?
C27 C28 C29 120.9(9) . . ?
F1 C25 C24 120.1(8) . . ?
F1 C25 C26 117.4(8) . . ?
C24 C25 C26 122.5(9) . . ?
F2 C26 C27 120.4(9) . . ?
F2 C26 C25 120.3(9) . . ?
C27 C26 C25 119.3(9) . . ?

loop_
_geom_bond_atom_site_label_1
_geom_bond_atom_site_label_2
_geom_bond_distance
_geom_bond_site_symmetry_2
_geom_bond_publ_flag
Sb1 N4 2.131(6) . ?
Sb1 N2 2.119(7) . ?
Sb1 N3 2.125(7) . ?
Sb1 N1 2.132(7) . ?
F6 C2 1.337(9) . ?
F8 C4 1.336(10) . ?
F9 C5 1.350(9) . ?
F7 C3 1.350(10) . ?
F10 C6 1.348(10) . ?
F3 C27 1.316(12) . ?
F5 C29 1.335(11) . ?
F4 C28 1.351(11) . ?
N4 C8 1.394(10) . ?
N4 C11 1.373(9) . ?
F1 C25 1.351(11) . ?
O1 N5 1.220(10) . ?
O2 N5 1.223(9) . ?
N2 C37 1.334(12) . ?
N2 C34 1.390(10) . ?
F2 C26 1.350(11) . ?
N5 C15 1.474(12) . ?
N3 C19 1.386(10) . ?
N3 C22 1.392(11) . ?
N1 C33 1.370(11) . ?
N1 C30 1.334(12) . ?
C8 C9 1.420(11) . ?
C8 C7 1.409(10) . ?
C11 C12 1.417(11) . ?
C11 C10 1.432(11) . ?
C12 C13 1.487(11) . ?
C12 C19 1.417(11) . ?
C13 C14 1.391(11) . ?
C13 C18 1.390(11) . ?
C10 H10 0.9500 . ?
C10 C9 1.362(10) . ?
C9 H9 0.9500 . ?
C19 C20 1.426(12) . ?
C14 H14 0.9500 . ?
C14 C15 1.398(11) . ?
C7 C37 1.419(11) . ?
C7 C1 1.481(12) . ?
C37 C36 1.453(12) . ?
C15 C16 1.373(13) . ?
C1 C2 1.396(12) . ?
C1 C6 1.395(12) . ?
C33 C34 1.414(13) . ?
C33 C32 1.410(12) . ?
C20 H20 0.9500 . ?
C20 C21 1.376(12) . ?
C34 C35 1.396(13) . ?
C31 H31 0.9500 . ?
C31 C32 1.348(13) . ?
C31 C30 1.450(11) . ?
C2 C3 1.369(13) . ?
C16 H16 0.9500 . ?
C16 C17 1.362(13) . ?
C6 C5 1.372(13) . ?
C5 C4 1.364(12) . ?
C3 C4 1.391(12) . ?
C32 H32 0.9500 . ?
C36 H36 0.9500 . ?
C36 C35 1.362(13) . ?
C22 C23 1.433(12) . ?
C22 C21 1.399(13) . ?
C30 C23 1.380(13) . ?
C35 H35 0.9500 . ?
C23 C24 1.477(12) . ?
C21 H21 0.9500 . ?
C24 C29 1.371(13) . ?
C24 C25 1.390(12) . ?
C18 H18 0.9500 . ?
C18 C17 1.401(11) . ?
C17 H17 0.9500 . ?
C29 C28 1.409(15) . ?
C27 C28 1.337(15) . ?
C27 C26 1.362(15) . ?
C25 C26 1.392(13) . ?

loop_
_geom_torsion_atom_site_label_1
_geom_torsion_atom_site_label_2
_geom_torsion_atom_site_label_3
_geom_torsion_atom_site_label_4
_geom_torsion
_geom_torsion_site_symmetry_1
_geom_torsion_site_symmetry_2
_geom_torsion_site_symmetry_3
_geom_torsion_site_symmetry_4
_geom_torsion_publ_flag
Sb1 N4 C8 C9 156.2(5) . . . . ?
Sb1 N4 C8 C7 -30.7(11) . . . . ?
Sb1 N4 C11 C12 24.8(10) . . . . ?
Sb1 N4 C11 C10 -155.6(5) . . . . ?
Sb1 N2 C37 C7 26.7(12) . . . . ?
Sb1 N2 C37 C36 -160.2(6) . . . . ?
Sb1 N2 C34 C33 -18.9(9) . . . . ?
Sb1 N2 C34 C35 164.2(5) . . . . ?
Sb1 N3 C19 C12 -27.1(11) . . . . ?
Sb1 N3 C19 C20 155.6(6) . . . . ?
Sb1 N3 C22 C23 28.8(12) . . . . ?
Sb1 N3 C22 C21 -155.4(6) . . . . ?
Sb1 N1 C33 C34 23.1(9) . . . . ?
Sb1 N1 C33 C32 -159.2(5) . . . . ?
Sb1 N1 C30 C31 155.1(6) . . . . ?
Sb1 N1 C30 C23 -30.3(12) . . . . ?
F6 C2 C3 F7 1.4(11) . . . . ?
F6 C2 C3 C4 179.6(7) . . . . ?
F9 C5 C4 F8 -1.5(11) . . . . ?
F9 C5 C4 C3 -178.2(7) . . . . ?
F7 C3 C4 F8 0.6(11) . . . . ?
F7 C3 C4 C5 177.4(7) . . . . ?
F10 C6 C5 F9 -0.8(11) . . . . ?
F10 C6 C5 C4 -179.8(7) . . . . ?
F3 C27 C28 F4 -3.1(15) . . . . ?
F3 C27 C28 C29 176.9(9) . . . . ?
F3 C27 C26 F2 2.5(15) . . . . ?
F3 C27 C26 C25 -176.8(8) . . . . ?
F5 C29 C28 F4 0.5(14) . . . . ?
F5 C29 C28 C27 -179.6(9) . . . . ?
N4 C8 C9 C10 0.2(9) . . . . ?
N4 C8 C7 C37 -4.6(13) . . . . ?
N4 C8 C7 C1 -178.4(7) . . . . ?
N4 C11 C12 C13 -178.5(7) . . . . ?
N4 C11 C12 C19 5.0(12) . . . . ?
N4 C11 C10 C9 -0.3(9) . . . . ?
F1 C25 C26 F2 1.8(14) . . . . ?
F1 C25 C26 C27 -178.9(9) . . . . ?
O1 N5 C15 C14 9.3(11) . . . . ?
O1 N5 C15 C16 -172.5(8) . . . . ?
O2 N5 C15 C14 -170.1(7) . . . . ?
O2 N5 C15 C16 8.1(11) . . . . ?
N2 C37 C36 C35 -1.9(9) . . . . ?
N2 C34 C35 C36 -1.5(9) . . . . ?
N5 C15 C16 C17 -178.3(7) . . . . ?
N3 C19 C20 C21 -1.4(10) . . . . ?
N3 C22 C23 C30 6.9(15) . . . . ?
N3 C22 C23 C24 -175.4(8) . . . . ?
N3 C22 C21 C20 -0.1(11) . . . . ?
N1 C33 C34 N2 -2.8(10) . . . . ?
N1 C33 C34 C35 172.6(10) . . . . ?
N1 C33 C32 C31 0.2(10) . . . . ?
N1 C30 C23 C22 -7.4(14) . . . . ?
N1 C30 C23 C24 175.0(8) . . . . ?
C8 N4 C11 C12 -179.3(7) . . . . ?
C8 N4 C11 C10 0.4(8) . . . . ?
C8 C7 C37 N2 8.2(12) . . . . ?
C8 C7 C37 C36 -163.1(8) . . . . ?
C8 C7 C1 C2 -76.8(10) . . . . ?
C8 C7 C1 C6 98.9(9) . . . . ?
C11 N4 C8 C9 -0.4(8) . . . . ?
C11 N4 C8 C7 172.8(7) . . . . ?
C11 C12 C13 C14 -55.5(10) . . . . ?
C11 C12 C13 C18 125.9(8) . . . . ?
C11 C12 C19 N3 -3.6(12) . . . . ?
C11 C12 C19 C20 173.1(8) . . . . ?
C11 C10 C9 C8 0.1(9) . . . . ?
C12 C11 C10 C9 179.4(7) . . . . ?
C12 C13 C14 C15 -177.7(7) . . . . ?
C12 C13 C18 C17 176.7(7) . . . . ?
C12 C19 C20 C21 -178.6(8) . . . . ?
C13 C12 C19 N3 179.9(7) . . . . ?
C13 C12 C19 C20 -3.4(12) . . . . ?
C13 C14 C15 N5 178.3(7) . . . . ?
C13 C14 C15 C16 0.1(12) . . . . ?
C13 C18 C17 C16 1.8(12) . . . . ?
C10 C11 C12 C13 1.8(12) . . . . ?
C10 C11 C12 C19 -174.6(7) . . . . ?
C9 C8 C7 C37 167.3(8) . . . . ?
C9 C8 C7 C1 -6.5(12) . . . . ?
C19 N3 C22 C23 -176.5(8) . . . . ?
C19 N3 C22 C21 -0.8(10) . . . . ?
C19 C12 C13 C14 121.1(8) . . . . ?
C19 C12 C13 C18 -57.5(10) . . . . ?
C19 C20 C21 C22 0.9(11) . . . . ?
C14 C13 C18 C17 -1.9(11) . . . . ?
C14 C15 C16 C17 -0.2(12) . . . . ?
C7 C8 C9 C10 -172.9(8) . . . . ?
C7 C37 C36 C35 170.2(9) . . . . ?
C7 C1 C2 F6 -3.3(11) . . . . ?
C7 C1 C2 C3 176.0(7) . . . . ?
C7 C1 C6 F10 3.5(11) . . . . ?
C7 C1 C6 C5 -175.9(7) . . . . ?
C37 N2 C34 C33 177.1(7) . . . . ?
C37 N2 C34 C35 0.2(9) . . . . ?
C37 C7 C1 C2 109.2(9) . . . . ?
C37 C7 C1 C6 -75.1(10) . . . . ?
C37 C36 C35 C34 2.1(9) . . . . ?
C15 C16 C17 C18 -0.8(12) . . . . ?
C1 C7 C37 N2 -178.1(7) . . . . ?
C1 C7 C37 C36 10.6(13) . . . . ?
C1 C2 C3 F7 -177.8(7) . . . . ?
C1 C2 C3 C4 0.3(12) . . . . ?
C1 C6 C5 F9 178.6(7) . . . . ?
C1 C6 C5 C4 -0.5(12) . . . . ?
C33 N1 C30 C31 -2.0(9) . . . . ?
C33 N1 C30 C23 172.5(8) . . . . ?
C33 C34 C35 C36 -177.0(10) . . . . ?
C34 N2 C37 C7 -172.1(7) . . . . ?
C34 N2 C37 C36 1.0(9) . . . . ?
C34 C33 C32 C31 177.2(10) . . . . ?
C31 C30 C23 C22 165.4(9) . . . . ?
C31 C30 C23 C24 -12.2(15) . . . . ?
C2 C1 C6 F10 179.4(7) . . . . ?
C2 C1 C6 C5 0.1(11) . . . . ?
C2 C3 C4 F8 -177.5(7) . . . . ?
C2 C3 C4 C5 -0.7(12) . . . . ?
C6 C1 C2 F6 -179.2(7) . . . . ?
C6 C1 C2 C3 0.0(11) . . . . ?
C6 C5 C4 F8 177.6(7) . . . . ?
C6 C5 C4 C3 0.8(12) . . . . ?
C32 C33 C34 N2 -179.7(9) . . . . ?
C32 C33 C34 C35 -4.3(19) . . . . ?
C32 C31 C30 N1 2.1(10) . . . . ?
C32 C31 C30 C23 -171.4(10) . . . . ?
C22 N3 C19 C12 178.6(8) . . . . ?
C22 N3 C19 C20 1.4(9) . . . . ?
C22 C23 C24 C29 -108.6(11) . . . . ?
C22 C23 C24 C25 68.9(12) . . . . ?
C30 N1 C33 C34 -176.6(7) . . . . ?
C30 N1 C33 C32 1.2(9) . . . . ?
C30 C31 C32 C33 -1.4(10) . . . . ?
C30 C23 C24 C29 69.1(12) . . . . ?
C30 C23 C24 C25 -113.4(10) . . . . ?
C23 C22 C21 C20 175.5(9) . . . . ?
C23 C24 C29 F5 -3.1(14) . . . . ?
C23 C24 C29 C28 176.5(9) . . . . ?
C23 C24 C25 F1 1.2(13) . . . . ?
C23 C24 C25 C26 -176.4(9) . . . . ?
C21 C22 C23 C30 -167.9(9) . . . . ?
C21 C22 C23 C24 9.7(14) . . . . ?
C24 C29 C28 F4 -179.1(9) . . . . ?
C24 C29 C28 C27 0.8(15) . . . . ?
C24 C25 C26 F2 179.5(9) . . . . ?
C24 C25 C26 C27 -1.2(15) . . . . ?
C18 C13 C14 C15 0.9(11) . . . . ?
C29 C24 C25 F1 179.0(9) . . . . ?
C29 C24 C25 C26 1.3(14) . . . . ?
C28 C27 C26 F2 -179.8(9) . . . . ?
C28 C27 C26 C25 0.9(15) . . . . ?
C25 C24 C29 F5 179.3(8) . . . . ?
C25 C24 C29 C28 -1.1(14) . . . . ?
C26 C27 C28 F4 179.3(9) . . . . ?
C26 C27 C28 C29 -0.7(15) . . . . ?
